data_7104669
loop_
_publ_author_name
'Bullock, Sam'
'Gillie, Lisa J'
'Harding, Lindsay P'
'Rice, Craig R'
'Riis-Johannessen, Thomas'
'Whitehead, Martina'

_publ_section_title
;
 Isomeric pyridyl-thiazole donor units for metal ion recognition in bi-
 and tri-metallic helicates.
;
_journal_issue 32
_journal_name_full 'Chemical communications (Cambridge, England)'
_journal_page_first 4856
_journal_page_last 4858
_journal_paper_doi 10.1039/b908911j
_journal_volume 34
_journal_year 2009
_chemical_formula_moiety '[Hg1.29Zn0.71(C28H20N6S2O)2][ClO4]4.2Et2O.1.42MeCN'
_chemical_formula_sum 'C66.88 H64.32 Cl4 Hg1.29 N13.44 O20 S4 Zn0.71'
_chemical_formula_weight 1951.57
_chemical_name_systematic
;
?
;
_space_group_IT_number 15
_symmetry_cell_setting monoclinic
_symmetry_space_group_name_Hall '-C 2yc'
_symmetry_space_group_name_H-M 'C 1 2/c 1'
_atom_sites_solution_hydrogens geom
_atom_sites_solution_primary direct
_atom_sites_solution_secondary difmap
_audit_creation_method SHELXL-97
_cell_angle_alpha 90.00
_cell_angle_beta 113.375(3)
_cell_angle_gamma 90.00
_cell_formula_units_Z 4
_cell_length_a 21.571(3)
_cell_length_b 16.707(2)
_cell_length_c 22.669(3)
_cell_measurement_reflns_used 1000
_cell_measurement_temperature 100(2)
_cell_measurement_theta_max 27.88
_cell_measurement_theta_min 1.59
_cell_volume 7499.3(16)
_computing_cell_refinement 'SAINT (Bruker, 2001)'
_computing_data_collection 'SMART (Bruker, 2001)'
_computing_data_reduction 'SHELXTL (Bruker, 2001)'
_computing_molecular_graphics 'SHELXTL (Bruker, 2001)'
_computing_publication_material 'SHELXTL (Bruker, 2001)'
_computing_structure_refinement 'SHELXTL (Bruker, 2001)'
_computing_structure_solution 'SHELXTL (Bruker, 2001)'
_diffrn_ambient_temperature 100(2)
_diffrn_detector_area_resol_mean 5.6
_diffrn_measured_fraction_theta_full 0.997
_diffrn_measured_fraction_theta_max 0.997
_diffrn_measurement_device_type 'CCD area detector'
_diffrn_measurement_method 'frames each covering 0.3\% in\w'
_diffrn_radiation_monochromator graphite
_diffrn_radiation_source 'fine-focus sealed tube'
_diffrn_radiation_type MoK\a
_diffrn_radiation_wavelength 0.71073
_diffrn_reflns_av_R_equivalents 0.0475
_diffrn_reflns_av_sigmaI/netI 0.0501
_diffrn_reflns_limit_h_max 28
_diffrn_reflns_limit_h_min -28
_diffrn_reflns_limit_k_max 21
_diffrn_reflns_limit_k_min -21
_diffrn_reflns_limit_l_max 26
_diffrn_reflns_limit_l_min -29
_diffrn_reflns_number 35235
_diffrn_reflns_theta_full 27.88
_diffrn_reflns_theta_max 27.88
_diffrn_reflns_theta_min 1.59
_exptl_absorpt_coefficient_mu 3.200
_exptl_absorpt_correction_T_max 1.00000
_exptl_absorpt_correction_T_min 0.67783
_exptl_absorpt_correction_type multi-scan
_exptl_absorpt_process_details 'SADABS (Sheldrick, 1996)'
_exptl_crystal_colour colourless
_exptl_crystal_density_diffrn 1.729
_exptl_crystal_density_method 'not measured'
_exptl_crystal_description prism
_exptl_crystal_F_000 3905
_exptl_crystal_size_max 0.25
_exptl_crystal_size_mid 0.20
_exptl_crystal_size_min 0.10
_platon_squeeze_details
;
;
_refine_diff_density_max 1.532
_refine_diff_density_min -0.833
_refine_diff_density_rms 0.121
_refine_ls_extinction_method none
_refine_ls_goodness_of_fit_ref 0.922
_refine_ls_hydrogen_treatment constr
_refine_ls_matrix_type full
_refine_ls_number_parameters 486
_refine_ls_number_reflns 8908
_refine_ls_number_restraints 132
_refine_ls_restrained_S_all 0.921
_refine_ls_R_factor_all 0.0628
_refine_ls_R_factor_gt 0.0448
_refine_ls_shift/su_max 0.001
_refine_ls_shift/su_mean 0.000
_refine_ls_structure_factor_coef Fsqd
_refine_ls_weighting_details 'calc w=1/[\s^2^(Fo^2^)+(0.0923P)^2^+0.0000P] where P=(Fo^2^+2Fc^2^)/3'
_refine_ls_weighting_scheme calc
_refine_ls_wR_factor_gt 0.1197
_refine_ls_wR_factor_ref 0.1282
_reflns_number_gt 6780
_reflns_number_total 8908
_reflns_threshold_expression >2sigma(I)
_cod_data_source_file b908911j.txt
_cod_data_source_block 1
_cod_depositor_comments
;
The following automatic conversions were performed:
'_symmetry_cell_setting' value 'Monoclinic' changed to 'monoclinic'
according to '/home/saulius/struct/CIF-dictionaries/cif_core.dic'
dictionary named 'cif_core.dic' version 2.4.1 from 2010-06-29.

Automatic conversion script
Id: cif_fix_enum 1527 2010-12-29 10:47:43Z saulius 
;
_cod_original_sg_symbol_H-M C2/c
_cod_database_code 7104669

loop_
_symmetry_equiv_pos_as_xyz
'x, y, z'
'-x, y, -z+1/2'
'x+1/2, y+1/2, z'
'-x+1/2, y+1/2, -z+1/2'
'-x, -y, -z'
'x, -y, z-1/2'
'-x+1/2, -y+1/2, -z'
'x+1/2, -y+1/2, z-1/2'

loop_
_atom_site_label
_atom_site_type_symbol
_atom_site_fract_x
_atom_site_fract_y
_atom_site_fract_z
_atom_site_U_iso_or_equiv
_atom_site_adp_type
_atom_site_occupancy
_atom_site_symmetry_multiplicity
_atom_site_calc_flag
_atom_site_refinement_flags
_atom_site_disorder_assembly
_atom_site_disorder_group
Hg1 Hg 1.0000 0.363302(16) 0.2500 0.03143(10) Uani 1 2 d S . .
Zn1 Zn 1.0000 0.7890(9) 0.2500 0.0303(3) Uani 0.714(2) 2 d SP . 1
Hg2 Hg 1.0000 0.7854(8) 0.2500 0.0303(3) Uani 0.286(2) 2 d SP . 2
N11A N 1.0465(3) 0.8730(4) 0.2101(3) 0.0387(15) Uani 0.714(2) 1 d PDU . 1
C12A C 1.1145(4) 0.8833(4) 0.2436(4) 0.0435(18) Uani 0.714(2) 1 d PDU . 1
C13A C 1.1497(5) 0.9396(5) 0.2240(5) 0.068(3) Uani 0.714(2) 1 d PDU . 1
H13A H 1.1968 0.9466 0.2477 0.082 Uiso 0.714(2) 1 calc PR . 1
C14A C 1.1161(6) 0.9849(6) 0.1704(5) 0.088(4) Uani 0.714(2) 1 d PDU . 1
H14A H 1.1401 1.0229 0.1564 0.105 Uiso 0.714(2) 1 calc PR . 1
C15A C 1.0481(7) 0.9755(6) 0.1372(5) 0.081(3) Uani 0.714(2) 1 d PDU . 1
H15A H 1.0240 1.0077 0.1007 0.097 Uiso 0.714(2) 1 calc PR . 1
C16A C 1.0148(5) 0.9177(5) 0.1578(4) 0.053(2) Uani 0.714(2) 1 d PDU . 1
H16A H 0.9678 0.9096 0.1339 0.064 Uiso 0.714(2) 1 calc PR . 1
N21A N 1.1014(5) 0.7841(3) 0.3143(4) 0.0313(10) Uani 0.714(2) 1 d PDU . 1
C22A C 1.1454(4) 0.8309(4) 0.3006(3) 0.0373(14) Uani 0.714(2) 1 d PDU . 1
C23A C 1.2132(4) 0.8283(4) 0.3392(4) 0.0464(18) Uani 0.714(2) 1 d PDU . 1
H23A H 1.2447 0.8609 0.3306 0.056 Uiso 0.714(2) 1 calc PR . 1
C24A C 1.2337(5) 0.7772(5) 0.3904(4) 0.0517(19) Uani 0.714(2) 1 d PDU . 1
H24A H 1.2807 0.7750 0.4164 0.062 Uiso 0.714(2) 1 calc PR . 1
C25A C 1.1967(6) 0.7340(5) 0.4056(4) 0.0355(14) Uani 0.714(2) 1 d PDU . 1
H25A H 1.2141 0.7004 0.4424 0.043 Uiso 0.714(2) 1 calc PR . 1
C26A C 1.1240(6) 0.7364(4) 0.3648(4) 0.0332(10) Uani 0.714(2) 1 d PDU . 1
N11B N 1.0663(10) 0.8828(9) 0.2164(8) 0.0387(15) Uani 0.286(2) 1 d PDU . 2
C12B C 1.1341(10) 0.8826(8) 0.2531(8) 0.0435(18) Uani 0.286(2) 1 d PDU . 2
C13B C 1.1774(10) 0.9314(9) 0.2374(9) 0.068(3) Uani 0.286(2) 1 d PDU . 2
H13B H 1.2245 0.9310 0.2632 0.082 Uiso 0.286(2) 1 calc PR . 2
C14B C 1.1519(12) 0.9802(10) 0.1847(10) 0.088(4) Uani 0.286(2) 1 d PDU . 2
H14B H 1.1814 1.0136 0.1737 0.105 Uiso 0.286(2) 1 calc PR . 2
C15B C 1.0843(12) 0.9807(10) 0.1480(9) 0.081(3) Uani 0.286(2) 1 d PDU . 2
H15B H 1.0661 1.0144 0.1114 0.097 Uiso 0.286(2) 1 calc PR . 2
C16B C 1.0423(10) 0.9310(10) 0.1651(9) 0.053(2) Uani 0.286(2) 1 d PDU . 2
H16B H 0.9952 0.9313 0.1395 0.064 Uiso 0.286(2) 1 calc PR . 2
N21B N 1.1076(11) 0.7844(7) 0.3164(9) 0.0313(10) Uani 0.286(2) 1 d PDU . 2
C22B C 1.1572(10) 0.8275(7) 0.3087(8) 0.0373(14) Uani 0.286(2) 1 d PDU . 2
C23B C 1.2230(11) 0.8195(10) 0.3517(9) 0.0464(18) Uani 0.286(2) 1 d PDU . 2
H23B H 1.2582 0.8495 0.3470 0.056 Uiso 0.286(2) 1 calc PR . 2
C24B C 1.2362(13) 0.7670(12) 0.4012(9) 0.0517(19) Uani 0.286(2) 1 d PDU . 2
H24B H 1.2819 0.7615 0.4305 0.062 Uiso 0.286(2) 1 calc PR . 2
C25B C 1.1943(15) 0.7266(10) 0.4112(9) 0.0355(14) Uani 0.286(2) 1 d PDU . 2
H25B H 1.2067 0.6911 0.4468 0.043 Uiso 0.286(2) 1 calc PR . 2
C26B C 1.1235(13) 0.7350(7) 0.3656(10) 0.0332(10) Uani 0.286(2) 1 d PDU . 2
N31 N 1.00692(19) 0.6968(2) 0.32903(19) 0.0328(8) Uani 1 1 d D . .
C32 C 1.0696(2) 0.6896(3) 0.3720(2) 0.0348(10) Uani 1 1 d D . .
S33 S 1.07846(7) 0.62542(8) 0.43270(6) 0.0440(3) Uani 1 1 d D . .
C34 C 0.9932(3) 0.6058(3) 0.3996(2) 0.0394(11) Uani 1 1 d D . .
H34 H 0.9704 0.5697 0.4164 0.047 Uiso 1 1 calc R . .
C35 C 0.9637(2) 0.6504(3) 0.3452(2) 0.0335(10) Uani 1 1 d D . .
C36 C 0.8900(2) 0.6505(3) 0.3024(2) 0.0347(11) Uani 1 1 d . . .
H36A H 0.8650 0.6214 0.3241 0.042 Uiso 1 1 calc R . .
H36B H 0.8736 0.7065 0.2958 0.042 Uiso 1 1 calc R . .
O1 O 0.87527(16) 0.6147(2) 0.24133(16) 0.0343(7) Uani 1 1 d . . .
N41 N 0.91257(18) 0.4498(2) 0.16986(17) 0.0287(8) Uani 1 1 d . . .
C42 C 0.8965(2) 0.4198(3) 0.1093(2) 0.0354(11) Uani 1 1 d . . .
C43 C 0.8361(2) 0.4391(3) 0.0592(2) 0.0365(11) Uani 1 1 d . . .
H43 H 0.8253 0.4174 0.0175 0.044 Uiso 1 1 calc R . .
C44 C 0.7932(2) 0.4887(3) 0.0702(2) 0.0372(11) Uani 1 1 d . . .
H44 H 0.7518 0.5024 0.0359 0.045 Uiso 1 1 calc R . .
C45 C 0.8079(2) 0.5196(3) 0.1294(2) 0.0371(11) Uani 1 1 d . . .
H45 H 0.7769 0.5543 0.1370 0.045 Uiso 1 1 calc R . .
C46 C 0.8695(2) 0.4996(3) 0.1793(2) 0.0339(10) Uani 1 1 d . . .
C47 C 0.8900(3) 0.5317(3) 0.2464(2) 0.0377(11) Uani 1 1 d . . .
H47A H 0.8648 0.5040 0.2685 0.045 Uiso 1 1 calc R . .
H47B H 0.9389 0.5229 0.2713 0.045 Uiso 1 1 calc R . .
N51 N 1.00179(19) 0.3405(2) 0.34506(18) 0.0292(8) Uani 1 1 d . . .
C52 C 1.0510(2) 0.3673(3) 0.3955(2) 0.0350(10) Uani 1 1 d . . .
S53 S 1.04470(8) 0.33976(10) 0.46571(7) 0.0498(4) Uani 1 1 d . . .
C54 C 0.9720(3) 0.2895(4) 0.4225(3) 0.0486(14) Uani 1 1 d . . .
H54 H 0.9464 0.2604 0.4410 0.058 Uiso 1 1 calc R . .
C55 C 0.9551(2) 0.2963(3) 0.3577(2) 0.0335(10) Uani 1 1 d . . .
N61 N 0.8875(2) 0.2925(3) 0.2464(2) 0.0439(11) Uani 1 1 d . . .
C62 C 0.8954(2) 0.2668(3) 0.3047(2) 0.0371(11) Uani 1 1 d . . .
C63 C 0.8487(3) 0.2164(4) 0.3134(3) 0.0514(14) Uani 1 1 d . . .
H63 H 0.8553 0.1979 0.3551 0.062 Uiso 1 1 calc R . .
C64 C 0.7926(3) 0.1936(4) 0.2606(3) 0.0592(17) Uani 1 1 d . . .
H64 H 0.7602 0.1590 0.2658 0.071 Uiso 1 1 calc R . .
C65 C 0.7836(3) 0.2196(4) 0.2024(3) 0.0600(17) Uani 1 1 d . . .
H65 H 0.7451 0.2039 0.1657 0.072 Uiso 1 1 calc R . .
C66 C 0.8319(3) 0.2704(4) 0.1965(3) 0.0569(16) Uani 1 1 d . . .
H66 H 0.8250 0.2901 0.1551 0.068 Uiso 1 1 calc R . .
Cl1A Cl 0.1227(4) 0.8896(6) 0.5079(5) 0.0382(4) Uani 0.272(6) 1 d PG A 1
O1AA O 0.1708(8) 0.8873(10) 0.4790(7) 0.074(2) Uani 0.272(6) 1 d PG A 1
O1BA O 0.0827(7) 0.9599(10) 0.4873(9) 0.090(2) Uani 0.272(6) 1 d PG A 1
O1CA O 0.0809(8) 0.8208(8) 0.4884(9) 0.062(2) Uani 0.272(6) 1 d PG A 1
O1DA O 0.1568(9) 0.8903(13) 0.5758(8) 0.0557(16) Uani 0.272(6) 1 d PG A 1
Cl1B Cl 0.11717(15) 0.8815(2) 0.51007(17) 0.0382(4) Uani 0.728(6) 1 d PG A 2
O1AB O 0.1323(3) 0.9180(3) 0.4599(2) 0.074(2) Uani 0.728(6) 1 d PG A 2
O1BB O 0.0532(3) 0.9101(4) 0.5065(3) 0.090(2) Uani 0.728(6) 1 d PG A 2
O1CB O 0.1147(3) 0.7967(3) 0.5016(3) 0.062(2) Uani 0.728(6) 1 d PG A 2
O1DB O 0.1684(3) 0.9015(4) 0.5713(3) 0.0557(16) Uani 0.728(6) 1 d PG A 2
Cl2 Cl 0.84003(8) 0.51102(10) 0.90979(7) 0.0551(4) Uani 1 1 d . . .
O2A O 0.8256(3) 0.4278(3) 0.9049(3) 0.0785(16) Uani 1 1 d . . .
O2B O 0.9105(2) 0.5190(3) 0.9554(3) 0.0892(18) Uani 1 1 d . . .
O2C O 0.8353(4) 0.5463(5) 0.8530(3) 0.127(3) Uani 1 1 d . . .
O2D O 0.7975(2) 0.5503(3) 0.93561(19) 0.0579(11) Uani 1 1 d . . .
N1 N 0.8796(6) 0.7902(7) 0.3971(6) 0.098(4) Uiso 0.713(10) 1 d P . .
C1A C 1.1087(6) 0.8328(8) 0.0650(6) 0.081(3) Uiso 0.713(10) 1 d P . .
C1B C -0.0931(9) 0.8902(11) 0.4829(8) 0.130(6) Uiso 0.713(10) 1 d P . .
H1A H -0.0449 0.8872 0.5106 0.155 Uiso 0.713(10) 1 calc PR . .
H1B H -0.1198 0.8804 0.5085 0.155 Uiso 0.713(10) 1 calc PR . .
H1C H -0.1037 0.9435 0.4633 0.155 Uiso 0.713(10) 1 calc PR . .

loop_
_atom_site_aniso_label
_atom_site_aniso_U_11
_atom_site_aniso_U_22
_atom_site_aniso_U_33
_atom_site_aniso_U_23
_atom_site_aniso_U_13
_atom_site_aniso_U_12
Hg1 0.03070(14) 0.03921(16) 0.02444(14) 0.000 0.01100(10) 0.000
Zn1 0.0267(3) 0.0357(9) 0.0256(3) 0.000 0.00717(18) 0.000
Hg2 0.0267(3) 0.0357(9) 0.0256(3) 0.000 0.00717(18) 0.000
N11A 0.048(4) 0.032(3) 0.034(3) 0.001(2) 0.014(3) -0.004(3)
C12A 0.050(5) 0.039(3) 0.040(4) -0.006(2) 0.017(4) -0.018(3)
C13A 0.063(6) 0.073(6) 0.064(5) 0.005(4) 0.020(5) -0.033(5)
C14A 0.100(7) 0.087(7) 0.060(6) 0.017(5) 0.013(6) -0.061(7)
C15A 0.100(7) 0.068(6) 0.064(6) 0.029(5) 0.021(6) -0.024(7)
C16A 0.069(6) 0.042(5) 0.041(4) 0.007(3) 0.013(4) -0.012(4)
N21A 0.032(2) 0.034(2) 0.027(2) -0.0064(15) 0.0104(17) -0.0037(16)
C22A 0.036(4) 0.039(3) 0.033(3) -0.010(2) 0.011(3) -0.010(2)
C23A 0.036(3) 0.055(4) 0.041(4) -0.014(3) 0.008(3) -0.019(3)
C24A 0.041(3) 0.063(5) 0.038(4) -0.015(3) 0.002(3) 0.008(3)
C25A 0.049(3) 0.030(3) 0.020(3) -0.002(2) 0.006(2) 0.013(2)
C26A 0.034(2) 0.032(3) 0.029(2) -0.0071(18) 0.0080(18) 0.0002(19)
N11B 0.048(4) 0.032(3) 0.034(3) 0.001(2) 0.014(3) -0.004(3)
C12B 0.050(5) 0.039(3) 0.040(4) -0.006(2) 0.017(4) -0.018(3)
C13B 0.063(6) 0.073(6) 0.064(5) 0.005(4) 0.020(5) -0.033(5)
C14B 0.100(7) 0.087(7) 0.060(6) 0.017(5) 0.013(6) -0.061(7)
C15B 0.100(7) 0.068(6) 0.064(6) 0.029(5) 0.021(6) -0.024(7)
C16B 0.069(6) 0.042(5) 0.041(4) 0.007(3) 0.013(4) -0.012(4)
N21B 0.032(2) 0.034(2) 0.027(2) -0.0064(15) 0.0104(17) -0.0037(16)
C22B 0.036(4) 0.039(3) 0.033(3) -0.010(2) 0.011(3) -0.010(2)
C23B 0.036(3) 0.055(4) 0.041(4) -0.014(3) 0.008(3) -0.019(3)
C24B 0.041(3) 0.063(5) 0.038(4) -0.015(3) 0.002(3) 0.008(3)
C25B 0.049(3) 0.030(3) 0.020(3) -0.002(2) 0.006(2) 0.013(2)
C26B 0.034(2) 0.032(3) 0.029(2) -0.0071(18) 0.0080(18) 0.0002(19)
N31 0.036(2) 0.029(2) 0.039(2) -0.0040(17) 0.0204(17) -0.0002(16)
C32 0.047(3) 0.028(3) 0.032(2) -0.0064(19) 0.018(2) 0.004(2)
S33 0.0540(8) 0.0424(8) 0.0319(6) 0.0017(5) 0.0131(6) 0.0032(6)
C34 0.048(3) 0.037(3) 0.036(3) 0.000(2) 0.021(2) 0.003(2)
C35 0.041(3) 0.031(3) 0.033(2) -0.0005(18) 0.020(2) 0.0059(19)
C36 0.037(2) 0.033(3) 0.039(3) 0.004(2) 0.020(2) 0.0056(19)
O1 0.0379(17) 0.0324(19) 0.0346(18) 0.0061(14) 0.0164(14) 0.0070(14)
N41 0.0287(18) 0.030(2) 0.0283(19) 0.0025(15) 0.0121(15) 0.0014(15)
C42 0.037(2) 0.039(3) 0.030(2) 0.003(2) 0.014(2) -0.004(2)
C43 0.037(2) 0.040(3) 0.026(2) 0.003(2) 0.0053(18) -0.004(2)
C44 0.031(2) 0.041(3) 0.037(3) 0.006(2) 0.0107(19) -0.001(2)
C45 0.029(2) 0.045(3) 0.036(3) 0.007(2) 0.0119(19) 0.005(2)
C46 0.034(2) 0.034(3) 0.035(2) 0.007(2) 0.0137(19) -0.0009(19)
C47 0.049(3) 0.035(3) 0.032(2) 0.003(2) 0.019(2) 0.009(2)
N51 0.0321(19) 0.028(2) 0.0277(19) 0.0024(15) 0.0125(16) 0.0026(15)
C52 0.040(2) 0.036(3) 0.032(2) 0.004(2) 0.018(2) 0.005(2)
S53 0.0660(9) 0.0527(9) 0.0335(7) 0.0006(6) 0.0226(6) -0.0138(7)
C54 0.061(3) 0.047(3) 0.049(3) 0.002(3) 0.034(3) -0.011(3)
C55 0.039(2) 0.031(3) 0.038(3) 0.003(2) 0.023(2) 0.0007(19)
N61 0.046(2) 0.044(3) 0.045(3) 0.004(2) 0.021(2) -0.010(2)
C62 0.041(3) 0.032(3) 0.045(3) 0.005(2) 0.023(2) 0.004(2)
C63 0.049(3) 0.048(4) 0.060(4) 0.014(3) 0.025(3) -0.005(3)
C64 0.041(3) 0.055(4) 0.079(5) 0.016(3) 0.021(3) -0.009(3)
C65 0.044(3) 0.058(4) 0.072(4) -0.003(3) 0.015(3) -0.020(3)
C66 0.049(3) 0.064(4) 0.050(3) 0.007(3) 0.011(3) -0.012(3)
Cl1A 0.0409(8) 0.0377(10) 0.0378(7) -0.0011(6) 0.0174(6) -0.0033(7)
O1AA 0.089(6) 0.085(6) 0.047(4) 0.025(3) 0.025(4) -0.023(4)
O1BA 0.050(4) 0.122(7) 0.098(6) 0.000(5) 0.029(3) 0.026(4)
O1CA 0.093(6) 0.033(4) 0.081(4) -0.016(3) 0.057(5) -0.015(3)
O1DA 0.053(3) 0.066(4) 0.048(3) -0.009(2) 0.020(2) -0.029(3)
Cl1B 0.0409(8) 0.0377(10) 0.0378(7) -0.0011(6) 0.0174(6) -0.0033(7)
O1AB 0.089(6) 0.085(6) 0.047(4) 0.025(3) 0.025(4) -0.023(4)
O1BB 0.050(4) 0.122(7) 0.098(6) 0.000(5) 0.029(3) 0.026(4)
O1CB 0.093(6) 0.033(4) 0.081(4) -0.016(3) 0.057(5) -0.015(3)
O1DB 0.053(3) 0.066(4) 0.048(3) -0.009(2) 0.020(2) -0.029(3)
Cl2 0.0654(9) 0.0572(10) 0.0496(8) 0.0092(7) 0.0303(7) 0.0300(7)
O2A 0.086(4) 0.080(4) 0.078(4) -0.038(3) 0.042(3) -0.011(3)
O2B 0.054(3) 0.082(4) 0.113(4) -0.026(3) 0.013(3) 0.017(3)
O2C 0.171(6) 0.152(6) 0.107(5) 0.059(5) 0.108(5) 0.105(5)
O2D 0.068(3) 0.072(3) 0.040(2) 0.013(2) 0.028(2) 0.034(2)

loop_
_atom_type_symbol
_atom_type_description
_atom_type_scat_dispersion_real
_atom_type_scat_dispersion_imag
_atom_type_scat_source
C C 0.0033 0.0016 'International Tables Vol C Tables 4.2.6.8 and 6.1.1.4'
H H 0.0000 0.0000 'International Tables Vol C Tables 4.2.6.8 and 6.1.1.4'
N N 0.0061 0.0033 'International Tables Vol C Tables 4.2.6.8 and 6.1.1.4'
O O 0.0106 0.0060 'International Tables Vol C Tables 4.2.6.8 and 6.1.1.4'
S S 0.1246 0.1234 'International Tables Vol C Tables 4.2.6.8 and 6.1.1.4'
Cl Cl 0.1484 0.1585 'International Tables Vol C Tables 4.2.6.8 and 6.1.1.4'
Zn Zn 0.2839 1.4301 'International Tables Vol C Tables 4.2.6.8 and 6.1.1.4'
Hg Hg -2.3894 9.2266 'International Tables Vol C Tables 4.2.6.8 and 6.1.1.4'

loop_
_geom_angle_atom_site_label_1
_geom_angle_atom_site_label_2
_geom_angle_atom_site_label_3
_geom_angle
_geom_angle_site_symmetry_1
_geom_angle_site_symmetry_3
_geom_angle_publ_flag
N51 Hg1 N51 159.8(2) 2_755 . ?
N51 Hg1 N41 122.29(13) 2_755 2_755 ?
N51 Hg1 N41 70.66(13) . 2_755 ?
N51 Hg1 N41 70.66(13) 2_755 . ?
N51 Hg1 N41 122.29(13) . . ?
N41 Hg1 N41 109.22(18) 2_755 . ?
N51 Hg1 N61 103.49(14) 2_755 . ?
N51 Hg1 N61 67.15(14) . . ?
N41 Hg1 N61 133.93(13) 2_755 . ?
N41 Hg1 N61 79.56(13) . . ?
N51 Hg1 N61 67.15(14) 2_755 2_755 ?
N51 Hg1 N61 103.49(14) . 2_755 ?
N41 Hg1 N61 79.56(13) 2_755 2_755 ?
N41 Hg1 N61 133.93(13) . 2_755 ?
N61 Hg1 N61 127.5(2) . 2_755 ?
N21A Zn1 N21A 175.5(9) 2_755 . ?
N21A Zn1 N11A 105.6(4) 2_755 . ?
N21A Zn1 N11A 77.5(3) . . ?
N21A Zn1 N11A 77.5(3) 2_755 2_755 ?
N21A Zn1 N11A 105.6(4) . 2_755 ?
N11A Zn1 N11A 97.3(7) . 2_755 ?
N21A Zn1 N31 73.0(3) 2_755 2_755 ?
N21A Zn1 N31 103.9(4) . 2_755 ?
N11A Zn1 N31 90.4(2) . 2_755 ?
N11A Zn1 N31 150.4(2) 2_755 2_755 ?
N21A Zn1 N31 103.9(4) 2_755 . ?
N21A Zn1 N31 73.0(3) . . ?
N11A Zn1 N31 150.4(2) . . ?
N11A Zn1 N31 90.4(2) 2_755 . ?
N31 Zn1 N31 96.9(6) 2_755 . ?
N21B Hg2 N21B 179.2(9) 2_755 . ?
N21B Hg2 N31 74.8(5) 2_755 2_755 ?
N21B Hg2 N31 104.7(3) . 2_755 ?
N21B Hg2 N31 104.7(3) 2_755 . ?
N21B Hg2 N31 74.8(5) . . ?
N31 Hg2 N31 99.2(5) 2_755 . ?
N21B Hg2 N11B 111.9(6) 2_755 . ?
N21B Hg2 N11B 68.6(6) . . ?
N31 Hg2 N11B 92.9(3) 2_755 . ?
N31 Hg2 N11B 143.2(5) . . ?
N21B Hg2 N11B 68.6(6) 2_755 2_755 ?
N21B Hg2 N11B 111.9(6) . 2_755 ?
N31 Hg2 N11B 143.2(5) 2_755 2_755 ?
N31 Hg2 N11B 92.9(3) . 2_755 ?
N11B Hg2 N11B 97.8(8) . 2_755 ?
C16A N11A C12A 118.7(7) . . ?
C16A N11A Zn1 125.8(6) . . ?
C12A N11A Zn1 115.5(4) . . ?
N11A C12A C13A 120.7(7) . . ?
N11A C12A C22A 115.0(5) . . ?
C13A C12A C22A 124.4(7) . . ?
C14A C13A C12A 119.7(9) . . ?
C14A C13A H13A 120.2 . . ?
C12A C13A H13A 120.2 . . ?
C15A C14A C13A 119.9(8) . . ?
C15A C14A H14A 120.0 . . ?
C13A C14A H14A 120.0 . . ?
C14A C15A C16A 118.6(8) . . ?
C14A C15A H15A 120.7 . . ?
C16A C15A H15A 120.7 . . ?
N11A C16A C15A 122.4(9) . . ?
N11A C16A H16A 118.8 . . ?
C15A C16A H16A 118.8 . . ?
C26A N21A C22A 119.7(5) . . ?
C26A N21A Zn1 123.4(6) . . ?
C22A N21A Zn1 116.8(6) . . ?
N21A C22A C23A 119.9(6) . . ?
N21A C22A C12A 115.2(5) . . ?
C23A C22A C12A 124.9(6) . . ?
C24A C23A C22A 117.8(6) . . ?
C24A C23A H23A 121.1 . . ?
C22A C23A H23A 121.1 . . ?
C25A C24A C23A 125.5(7) . . ?
C25A C24A H24A 117.3 . . ?
C23A C24A H24A 117.3 . . ?
C24A C25A C26A 117.3(6) . . ?
C24A C25A H25A 121.3 . . ?
C26A C25A H25A 121.3 . . ?
N21A C26A C32 112.4(7) . . ?
N21A C26A C25A 119.7(6) . . ?
C32 C26A C25A 127.8(7) . . ?
C16B N11B C12B 118.7(11) . . ?
C16B N11B Hg2 126.3(12) . . ?
C12B N11B Hg2 114.9(9) . . ?
N11B C12B C13B 120.7(11) . . ?
N11B C12B C22B 115.9(9) . . ?
C13B C12B C22B 123.4(12) . . ?
C14B C13B C12B 119.7(14) . . ?
C14B C13B H13B 120.1 . . ?
C12B C13B H13B 120.1 . . ?
C15B C14B C13B 119.9(13) . . ?
C15B C14B H14B 120.1 . . ?
C13B C14B H14B 120.1 . . ?
C14B C15B C16B 118.9(13) . . ?
C14B C15B H15B 120.5 . . ?
C16B C15B H15B 120.5 . . ?
N11B C16B C15B 122.1(14) . . ?
N11B C16B H16B 119.0 . . ?
C15B C16B H16B 119.0 . . ?
C26B N21B C22B 119.1(9) . . ?
C26B N21B Hg2 115.6(11) . . ?
C22B N21B Hg2 125.3(9) . . ?
N21B C22B C23B 120.2(9) . . ?
N21B C22B C12B 115.1(9) . . ?
C23B C22B C12B 124.7(11) . . ?
C24B C23B C22B 117.9(11) . . ?
C24B C23B H23B 121.1 . . ?
C22B C23B H23B 121.1 . . ?
C25B C24B C23B 125.5(12) . . ?
C25B C24B H24B 117.3 . . ?
C23B C24B H24B 117.3 . . ?
C24B C25B C26B 117.1(11) . . ?
C24B C25B H25B 121.4 . . ?
C26B C25B H25B 121.4 . . ?
N21B C26B C32 117.6(15) . . ?
N21B C26B C25B 120.3(10) . . ?
C32 C26B C25B 122.1(16) . . ?
C32 N31 C35 110.9(4) . . ?
C32 N31 Hg2 111.5(3) . . ?
C35 N31 Hg2 137.5(3) . . ?
C32 N31 Zn1 111.3(3) . . ?
C35 N31 Zn1 137.7(3) . . ?
Hg2 N31 Zn1 1.1(5) . . ?
N31 C32 C26B 120.5(11) . . ?
N31 C32 C26A 119.8(6) . . ?
C26B C32 C26A 0.7(15) . . ?
N31 C32 S33 114.1(4) . . ?
C26B C32 S33 125.4(10) . . ?
C26A C32 S33 126.0(5) . . ?
C32 S33 C34 90.5(3) . . ?
C35 C34 S33 109.1(4) . . ?
C35 C34 H34 125.5 . . ?
S33 C34 H34 125.5 . . ?
C34 C35 N31 115.3(5) . . ?
C34 C35 C36 125.7(5) . . ?
N31 C35 C36 119.0(4) . . ?
O1 C36 C35 113.6(4) . . ?
O1 C36 H36A 108.8 . . ?
C35 C36 H36A 108.8 . . ?
O1 C36 H36B 108.8 . . ?
C35 C36 H36B 108.8 . . ?
H36A C36 H36B 107.7 . . ?
C47 O1 C36 112.1(3) . . ?
C46 N41 C42 118.4(4) . . ?
C46 N41 Hg1 128.4(3) . . ?
C42 N41 Hg1 109.6(3) . . ?
N41 C42 C43 121.3(5) . . ?
N41 C42 C52 113.4(4) . 2_755 ?
C43 C42 C52 125.3(5) . 2_755 ?
C44 C43 C42 119.1(5) . . ?
C44 C43 H43 120.5 . . ?
C42 C43 H43 120.5 . . ?
C43 C44 C45 120.9(5) . . ?
C43 C44 H44 119.5 . . ?
C45 C44 H44 119.5 . . ?
C44 C45 C46 119.0(5) . . ?
C44 C45 H45 120.5 . . ?
C46 C45 H45 120.5 . . ?
N41 C46 C45 121.3(5) . . ?
N41 C46 C47 116.2(4) . . ?
C45 C46 C47 122.5(4) . . ?
O1 C47 C46 107.5(4) . . ?
O1 C47 H47A 110.2 . . ?
C46 C47 H47A 110.2 . . ?
O1 C47 H47B 110.2 . . ?
C46 C47 H47B 110.2 . . ?
H47A C47 H47B 108.5 . . ?
C52 N51 C55 114.5(4) . . ?
C52 N51 Hg1 120.1(3) . . ?
C55 N51 Hg1 125.3(3) . . ?
N51 C52 C42 121.8(4) . 2_755 ?
N51 C52 S53 112.9(4) . . ?
C42 C52 S53 125.3(4) 2_755 . ?
C54 S53 C52 89.5(3) . . ?
C55 C54 S53 111.6(4) . . ?
C55 C54 H54 124.2 . . ?
S53 C54 H54 124.2 . . ?
N51 C55 C54 111.4(4) . . ?
N51 C55 C62 119.6(4) . . ?
C54 C55 C62 129.0(4) . . ?
C66 N61 C62 117.9(5) . . ?
C66 N61 Hg1 130.5(4) . . ?
C62 N61 Hg1 110.8(3) . . ?
N61 C62 C63 121.5(5) . . ?
N61 C62 C55 115.6(4) . . ?
C63 C62 C55 122.9(5) . . ?
C64 C63 C62 118.8(6) . . ?
C64 C63 H63 120.6 . . ?
C62 C63 H63 120.6 . . ?
C65 C64 C63 120.4(5) . . ?
C65 C64 H64 119.8 . . ?
C63 C64 H64 119.8 . . ?
C64 C65 C66 118.4(6) . . ?
C64 C65 H65 120.8 . . ?
C66 C65 H65 120.8 . . ?
N61 C66 C65 122.9(6) . . ?
N61 C66 H66 118.5 . . ?
C65 C66 H66 118.5 . . ?
O1CA Cl1A O1DA 109.6 . . ?
O1CA Cl1A O1BA 109.8 . . ?
O1DA Cl1A O1BA 109.5 . . ?
O1CA Cl1A O1AA 108.9 . . ?
O1DA Cl1A O1AA 109.8 . . ?
O1BA Cl1A O1AA 109.3 . . ?
O1CB Cl1B O1DB 109.6 . . ?
O1CB Cl1B O1BB 109.8 . . ?
O1DB Cl1B O1BB 109.5 . . ?
O1CB Cl1B O1AB 108.9 . . ?
O1DB Cl1B O1AB 109.8 . . ?
O1BB Cl1B O1AB 109.2 . . ?
O2C Cl2 O2A 114.4(4) . . ?
O2C Cl2 O2D 111.3(3) . . ?
O2A Cl2 O2D 109.0(3) . . ?
O2C Cl2 O2B 106.9(5) . . ?
O2A Cl2 O2B 106.1(3) . . ?
O2D Cl2 O2B 108.9(3) . . ?
N1 C1A C1B 178.0(17) 2_755 2_655 ?
C1A C1B H1A 109.5 2_655 . ?
C1A C1B H1B 109.5 2_655 . ?
H1A C1B H1B 109.5 . . ?
C1A C1B H1C 109.5 2_655 . ?
H1A C1B H1C 109.5 . . ?
H1B C1B H1C 109.5 . . ?

loop_
_geom_bond_atom_site_label_1
_geom_bond_atom_site_label_2
_geom_bond_distance
_geom_bond_site_symmetry_2
_geom_bond_publ_flag
Hg1 N51 2.173(4) 2_755 ?
Hg1 N51 2.173(4) . ?
Hg1 N41 2.495(4) 2_755 ?
Hg1 N41 2.495(4) . ?
Hg1 N61 2.671(4) . ?
Hg1 N61 2.671(4) 2_755 ?
Zn1 N21A 2.095(10) 2_755 ?
Zn1 N21A 2.095(10) . ?
Zn1 N11A 2.124(12) . ?
Zn1 N11A 2.124(12) 2_755 ?
Zn1 N31 2.322(11) 2_755 ?
Zn1 N31 2.322(11) . ?
Hg2 N21B 2.21(2) 2_755 ?
Hg2 N21B 2.21(2) . ?
Hg2 N31 2.282(9) 2_755 ?
Hg2 N31 2.282(9) . ?
Hg2 N11B 2.478(19) . ?
Hg2 N11B 2.478(19) 2_755 ?
N11A C16A 1.337(8) . ?
N11A C12A 1.369(9) . ?
C12A C13A 1.387(9) . ?
C12A C22A 1.482(8) . ?
C13A C14A 1.370(13) . ?
C13A H13A 0.9500 . ?
C14A C15A 1.367(14) . ?
C14A H14A 0.9500 . ?
C15A C16A 1.391(13) . ?
C15A H15A 0.9500 . ?
C16A H16A 0.9500 . ?
N21A C26A 1.319(7) . ?
N21A C22A 1.358(7) . ?
C22A C23A 1.374(8) . ?
C23A C24A 1.365(9) . ?
C23A H23A 0.9500 . ?
C24A C25A 1.224(9) . ?
C24A H24A 0.9500 . ?
C25A C26A 1.472(7) . ?
C25A H25A 0.9500 . ?
C26A C32 1.471(10) . ?
N11B C16B 1.339(11) . ?
N11B C12B 1.366(11) . ?
C12B C13B 1.388(12) . ?
C12B C22B 1.479(9) . ?
C13B C14B 1.367(15) . ?
C13B H13B 0.9500 . ?
C14B C15B 1.363(17) . ?
C14B H14B 0.9500 . ?
C15B C16B 1.392(15) . ?
C15B H15B 0.9500 . ?
C16B H16B 0.9500 . ?
N21B C26B 1.319(9) . ?
N21B C22B 1.357(9) . ?
C22B C23B 1.373(10) . ?
C23B C24B 1.363(12) . ?
C23B H23B 0.9500 . ?
C24B C25B 1.220(11) . ?
C24B H24B 0.9500 . ?
C25B C26B 1.471(9) . ?
C25B H25B 0.9500 . ?
C26B C32 1.444(18) . ?
N31 C32 1.322(6) . ?
N31 C35 1.371(6) . ?
C32 S33 1.695(5) . ?
S33 C34 1.720(5) . ?
C34 C35 1.362(7) . ?
C34 H34 0.9500 . ?
C35 C36 1.498(7) . ?
C36 O1 1.422(6) . ?
C36 H36A 0.9900 . ?
C36 H36B 0.9900 . ?
O1 C47 1.419(6) . ?
N41 C46 1.328(6) . ?
N41 C42 1.370(6) . ?
C42 C43 1.385(7) . ?
C42 C52 1.471(7) 2_755 ?
C43 C44 1.337(7) . ?
C43 H43 0.9500 . ?
C44 C45 1.354(7) . ?
C44 H44 0.9500 . ?
C45 C46 1.402(6) . ?
C45 H45 0.9500 . ?
C46 C47 1.502(7) . ?
C47 H47A 0.9900 . ?
C47 H47B 0.9900 . ?
N51 C52 1.294(6) . ?
N51 C55 1.367(6) . ?
C52 C42 1.471(7) 2_755 ?
C52 S53 1.712(5) . ?
S53 C54 1.704(6) . ?
C54 C55 1.370(7) . ?
C54 H54 0.9500 . ?
C55 C62 1.456(7) . ?
N61 C66 1.333(7) . ?
N61 C62 1.336(7) . ?
C62 C63 1.387(7) . ?
C63 C64 1.376(9) . ?
C63 H63 0.9500 . ?
C64 C65 1.327(9) . ?
C64 H64 0.9500 . ?
C65 C66 1.391(8) . ?
C65 H65 0.9500 . ?
C66 H66 0.9500 . ?
Cl1A O1CA 1.419(11) . ?
Cl1A O1DA 1.420(11) . ?
Cl1A O1BA 1.422(11) . ?
Cl1A O1AA 1.428(12) . ?
Cl1B O1CB 1.428(4) . ?
Cl1B O1DB 1.429(4) . ?
Cl1B O1BB 1.432(4) . ?
Cl1B O1AB 1.438(4) . ?
Cl2 O2C 1.383(6) . ?
Cl2 O2A 1.419(5) . ?
Cl2 O2D 1.429(4) . ?
Cl2 O2B 1.466(5) . ?
N1 C1A 1.066(15) 2_755 ?
C1A N1 1.066(15) 2_755 ?
C1A C1B 1.39(2) 2_655 ?
C1B C1A 1.39(2) 2_655 ?
C1B H1A 0.9800 . ?
C1B H1B 0.9800 . ?
C1B H1C 0.9800 . ?

loop_
_platon_squeeze_void_nr
_platon_squeeze_void_average_x
_platon_squeeze_void_average_y
_platon_squeeze_void_average_z
_platon_squeeze_void_volume
_platon_squeeze_void_count_electrons
1 0.072 0.250 0.322 508.3 117.8
2 0.071 -0.250 0.821 508.3 117.8
